data_4075687
loop_
_publ_author_name
'Lindsell, W. Edward'
'Palmer, Daniel D.'
'Preston, Peter N.'
'Rosair, Georgina M.'
'Jones, Ray V. H.'
'Whitton, Alan J.'

_publ_section_title
;
 Investigations of Benzyl and Aryl Palladium Complexes with Pendant
 Hydroxy Substituents and Their Transformation into Benzolactones on
 Carbonylation
;
_journal_issue 6
_journal_name_full Organometallics
_journal_page_first 1119
_journal_paper_doi 10.1021/om049131p
_journal_volume 24
_journal_year 2005
_chemical_formula_moiety 'C52 H46 O2 P2 Pd2, C H2 Cl2 '
_chemical_formula_sum 'C53 H48 Cl2 O2 P2 Pd2'
_chemical_formula_weight 1062.59
_chemical_name_systematic
; 
 ? 
;
_space_group_IT_number 14
_symmetry_cell_setting monoclinic
_symmetry_space_group_name_Hall '-P 2yn'
_symmetry_space_group_name_H-M 'P 1 21/n 1'
_atom_sites_solution_hydrogens geom
_atom_sites_solution_primary direct
_atom_sites_solution_secondary difmap
_audit_creation_method SHELXL-97
_cell_angle_alpha 90.00
_cell_angle_beta 112.960(10)
_cell_angle_gamma 90.00
_cell_formula_units_Z 2
_cell_length_a 12.0470(10)
_cell_length_b 15.569(2)
_cell_length_c 13.581(2)
_cell_measurement_reflns_used 34
_cell_measurement_temperature 160(2)
_cell_measurement_theta_max 16.52
_cell_measurement_theta_min 3.26
_cell_volume 2345.4(5)
_computing_cell_refinement 'Bruker XSCANS'
_computing_data_collection 'Bruker XSCANS'
_computing_data_reduction 'Bruker SHELXTL'
_computing_molecular_graphics 'Bruker SHELXTL'
_computing_publication_material 'Bruker SHELXTL'
_computing_structure_refinement 'SHELXL-97 (Sheldrick, 1997)'
_computing_structure_solution 'SHELXS-97 (Sheldrick, 1990)'
_diffrn_ambient_temperature 160(2)
_diffrn_measured_fraction_theta_full 0.998
_diffrn_measured_fraction_theta_max 0.998
_diffrn_measurement_device_type 'Bruker P4'
_diffrn_measurement_method '\w scans'
_diffrn_radiation_monochromator graphite
_diffrn_radiation_source 'fine-focus sealed tube'
_diffrn_radiation_type MoK\a
_diffrn_radiation_wavelength 0.71073
_diffrn_reflns_av_R_equivalents 0.0584
_diffrn_reflns_av_sigmaI/netI 0.0682
_diffrn_reflns_limit_h_max 14
_diffrn_reflns_limit_h_min -1
_diffrn_reflns_limit_k_max 18
_diffrn_reflns_limit_k_min -1
_diffrn_reflns_limit_l_max 15
_diffrn_reflns_limit_l_min -16
_diffrn_reflns_number 5136
_diffrn_reflns_theta_full 25.00
_diffrn_reflns_theta_max 25.01
_diffrn_reflns_theta_min 2.09
_diffrn_standards_decay_% 0
_diffrn_standards_interval_count 97
_diffrn_standards_number 3
_exptl_absorpt_coefficient_mu 0.989
_exptl_absorpt_correction_T_max 0.7179
_exptl_absorpt_correction_T_min 0.6699
_exptl_absorpt_correction_type psi-scan
_exptl_absorpt_process_details 'North et al., 1968'
_exptl_crystal_colour yellow
_exptl_crystal_density_diffrn 1.505
_exptl_crystal_density_method 'not measured'
_exptl_crystal_description cuboid_block
_exptl_crystal_F_000 1076.0
_exptl_crystal_size_max 0.52
_exptl_crystal_size_mid 0.46
_exptl_crystal_size_min 0.38
_refine_diff_density_max 0.656
_refine_diff_density_min -0.999
_refine_diff_density_rms 0.157
_refine_ls_extinction_method none
_refine_ls_goodness_of_fit_ref 0.980
_refine_ls_hydrogen_treatment mixed
_refine_ls_matrix_type full
_refine_ls_number_parameters 312
_refine_ls_number_reflns 4125
_refine_ls_number_restraints 2
_refine_ls_restrained_S_all 0.980
_refine_ls_R_factor_all 0.0801
_refine_ls_R_factor_gt 0.0510
_refine_ls_shift/su_max 0.000
_refine_ls_shift/su_mean 0.000
_refine_ls_structure_factor_coef Fsqd
_refine_ls_weighting_details 'calc w=1/[\s^2^(Fo^2^)+(0.0699P)^2^+5.1156P] where P=(Fo^2^+2Fc^2^)/3'
_refine_ls_weighting_scheme calc
_refine_ls_wR_factor_gt 0.1213
_refine_ls_wR_factor_ref 0.1396
_reflns_number_gt 3043
_reflns_number_total 4125
_reflns_threshold_expression >2sigma(I)
_cod_data_source_file om049131psi20041109_111226.cif
_cod_data_source_block 7
_cod_depositor_comments
;
The following automatic conversions were performed:

'_symmetry_cell_setting' value 'Monoclinic' changed to 'monoclinic'
according to /home/saulius/struct/CIF-dictionaries/cif_core.dic
dictionary named 'cif_core.dic' version 2.4.1 from 2010-06-29.

Automatic conversion script
Id: cif_fix_values 1715 2011-07-08 13:25:40Z adriana 
;
_cod_original_sg_symbol_H-M P2(1)/n
_cod_database_code 4075687

loop_
_symmetry_equiv_pos_as_xyz
'x, y, z'
'-x+1/2, y+1/2, -z+1/2'
'-x, -y, -z'
'x-1/2, -y-1/2, z-1/2'

loop_
_atom_site_label
_atom_site_type_symbol
_atom_site_fract_x
_atom_site_fract_y
_atom_site_fract_z
_atom_site_U_iso_or_equiv
_atom_site_adp_type
_atom_site_occupancy
_atom_site_symmetry_multiplicity
_atom_site_calc_flag
_atom_site_refinement_flags
_atom_site_disorder_assembly
_atom_site_disorder_group
Pd1 Pd 0.07816(4) -0.08686(3) 0.05289(3) 0.03477(17) Uani 1 1 d . . .
P1 P 0.24321(13) -0.15561(10) 0.05964(12) 0.0382(4) Uani 1 1 d . A .
C1 C 0.0357(6) -0.1769(4) 0.1410(5) 0.0515(16) Uani 1 1 d . . .
H1A H 0.0957 -0.2240 0.1617 0.062 Uiso 1 1 calc R . .
H1B H 0.0327 -0.1512 0.2065 0.062 Uiso 1 1 calc R . .
C2 C -0.0839(6) -0.2089(4) 0.0701(5) 0.0454(15) Uani 1 1 d . . .
C3 C -0.1050(8) -0.2932(4) 0.0300(6) 0.067(2) Uani 1 1 d . . .
H3 H -0.0399 -0.3327 0.0497 0.080 Uiso 1 1 calc R . .
C4 C -0.2188(10) -0.3198(6) -0.0376(7) 0.085(3) Uani 1 1 d . . .
H4 H -0.2308 -0.3769 -0.0642 0.102 Uiso 1 1 calc R . .
C5 C -0.3146(9) -0.2641(6) -0.0666(6) 0.079(2) Uani 1 1 d . . .
H5 H -0.3928 -0.2828 -0.1124 0.095 Uiso 1 1 calc R . .
C6 C -0.2973(6) -0.1824(5) -0.0298(5) 0.0606(19) Uani 1 1 d . . .
H6 H -0.3638 -0.1439 -0.0506 0.073 Uiso 1 1 calc R . .
C7 C -0.1829(5) -0.1534(4) 0.0387(5) 0.0448(14) Uani 1 1 d . . .
C8 C -0.1635(5) -0.0609(4) 0.0734(5) 0.0459(15) Uani 1 1 d . . .
H8A H -0.2407 -0.0293 0.0413 0.055 Uiso 1 1 calc R . .
H8B H -0.1362 -0.0577 0.1521 0.055 Uiso 1 1 calc R . .
O8 O -0.0773(4) -0.0220(3) 0.0422(4) 0.0498(11) Uani 1 1 d . . .
C111 C 0.3831(6) -0.1008(4) 0.1414(5) 0.0453(15) Uani 1 1 d . . .
C112 C 0.3755(19) -0.0812(16) 0.2366(17) 0.068(7) Uani 0.342(12) 1 d P A 1
H112 H 0.3058 -0.0913 0.2514 0.081 Uiso 0.342(12) 1 calc PR A 1
C113 C 0.484(2) -0.0436(19) 0.312(2) 0.089(9) Uani 0.342(12) 1 d P A 1
H113 H 0.4959 -0.0360 0.3845 0.107 Uiso 0.342(12) 1 calc PR A 1
C114 C 0.5894(9) -0.0137(8) 0.2681(9) 0.102(3) Uani 1 1 d . . .
H114 H 0.6562 0.0222 0.3061 0.122 Uiso 1 1 calc R A 1
C115 C 0.569(2) -0.044(2) 0.184(3) 0.083(9) Uani 0.342(12) 1 d P A 1
H115 H 0.6323 -0.0366 0.1589 0.099 Uiso 0.342(12) 1 calc PR A 1
C116 C 0.465(2) -0.0890(18) 0.1101(18) 0.065(7) Uani 0.342(12) 1 d P A 1
H116 H 0.4599 -0.1085 0.0422 0.078 Uiso 0.342(12) 1 calc PR A 1
C12A C 0.3820(9) -0.0130(7) 0.1741(8) 0.056(3) Uani 0.658(12) 1 d P A 2
H12A H 0.3066 0.0155 0.1532 0.067 Uiso 0.658(12) 1 calc PR A 2
C13A C 0.4837(12) 0.0314(9) 0.2334(11) 0.084(5) Uani 0.658(12) 1 d P A 2
H13A H 0.4813 0.0905 0.2497 0.101 Uiso 0.658(12) 1 calc PR A 2
C15A C 0.6044(11) -0.0918(9) 0.2322(13) 0.070(4) Uani 0.658(12) 1 d P A 2
H15A H 0.6823 -0.1150 0.2478 0.084 Uiso 0.658(12) 1 calc PR A 2
C16A C 0.5016(9) -0.1363(7) 0.1720(11) 0.057(3) Uani 0.658(12) 1 d P A 2
H16A H 0.5095 -0.1930 0.1496 0.068 Uiso 0.658(12) 1 calc PR A 2
C121 C 0.2457(5) -0.1674(4) -0.0733(5) 0.0397(13) Uani 1 1 d . . .
C122 C 0.3420(8) -0.1975(9) -0.0910(7) 0.121(5) Uani 1 1 d . A .
H122 H 0.4149 -0.2096 -0.0318 0.145 Uiso 1 1 calc R . .
C123 C 0.3359(9) -0.2111(9) -0.1946(7) 0.115(4) Uani 1 1 d . . .
H123 H 0.4056 -0.2310 -0.2042 0.138 Uiso 1 1 calc R A .
C124 C 0.2388(8) -0.1975(5) -0.2772(6) 0.068(2) Uani 1 1 d . A .
H124 H 0.2331 -0.2138 -0.3464 0.081 Uiso 1 1 calc R . .
C125 C 0.1441(8) -0.1593(7) -0.2637(7) 0.098(3) Uani 1 1 d . . .
H125 H 0.0765 -0.1401 -0.3239 0.117 Uiso 1 1 calc R A .
C126 C 0.1470(6) -0.1486(7) -0.1607(6) 0.089(3) Uani 1 1 d . A .
H126 H 0.0773 -0.1274 -0.1522 0.107 Uiso 1 1 calc R . .
C131 C 0.2674(6) -0.2661(4) 0.1092(5) 0.0500(16) Uani 1 1 d . . .
C132 C 0.2224(12) -0.3341(5) 0.0400(7) 0.107(4) Uani 1 1 d . A .
H132 H 0.1841 -0.3236 -0.0347 0.129 Uiso 1 1 calc R . .
C133 C 0.2323(17) -0.4176(6) 0.0780(11) 0.152(7) Uani 1 1 d . . .
H133 H 0.1996 -0.4636 0.0293 0.183 Uiso 1 1 calc R A .
C134 C 0.2888(13) -0.4345(7) 0.1851(11) 0.124(5) Uani 1 1 d . A .
H134 H 0.2980 -0.4920 0.2104 0.149 Uiso 1 1 calc R . .
C135 C 0.3317(8) -0.3681(7) 0.2548(9) 0.095(4) Uani 1 1 d . . .
H135 H 0.3692 -0.3795 0.3293 0.114 Uiso 1 1 calc R A .
C136 C 0.3214(6) -0.2837(5) 0.2185(6) 0.066(2) Uani 1 1 d . A .
H136 H 0.3512 -0.2380 0.2682 0.080 Uiso 1 1 calc R . .
Cl1S Cl 0.4505(5) 0.5640(3) 0.9177(5) 0.194(2) Uani 1 1 d D . .
C1S C 0.547(5) 0.484(3) 0.971(3) 0.36(4) Uiso 0.50 1 d PD . .
H1S1 H 0.6294 0.5055 0.9858 0.429 Uiso 0.50 1 calc PR . .
H1S2 H 0.5306 0.4385 0.9152 0.429 Uiso 0.50 1 calc PR . .

loop_
_atom_site_aniso_label
_atom_site_aniso_U_11
_atom_site_aniso_U_22
_atom_site_aniso_U_33
_atom_site_aniso_U_23
_atom_site_aniso_U_13
_atom_site_aniso_U_12
Pd1 0.0322(2) 0.0352(3) 0.0416(3) 0.0014(2) 0.01947(18) 0.00365(19)
P1 0.0368(8) 0.0404(8) 0.0420(8) 0.0047(7) 0.0202(6) 0.0098(6)
C1 0.051(4) 0.061(4) 0.056(4) 0.021(3) 0.035(3) 0.019(3)
C2 0.056(4) 0.043(3) 0.049(4) 0.002(3) 0.034(3) -0.007(3)
C3 0.101(6) 0.043(4) 0.082(5) 0.006(4) 0.063(5) 0.007(4)
C4 0.137(9) 0.060(5) 0.084(6) -0.024(5) 0.071(6) -0.046(6)
C5 0.092(6) 0.086(6) 0.059(5) -0.010(4) 0.030(5) -0.032(6)
C6 0.054(4) 0.075(5) 0.051(4) 0.013(4) 0.018(3) -0.013(4)
C7 0.044(3) 0.052(4) 0.046(3) 0.005(3) 0.026(3) -0.005(3)
C8 0.038(3) 0.047(3) 0.063(4) 0.003(3) 0.030(3) -0.002(3)
O8 0.044(2) 0.038(2) 0.083(3) 0.015(2) 0.043(2) 0.0101(19)
C111 0.046(3) 0.046(4) 0.045(3) 0.001(3) 0.018(3) 0.009(3)
C112 0.048(12) 0.096(18) 0.063(13) -0.028(13) 0.026(10) -0.033(12)
C113 0.09(2) 0.10(2) 0.060(15) -0.031(15) 0.019(14) -0.027(17)
C114 0.071(6) 0.115(9) 0.086(7) -0.018(6) -0.006(5) -0.017(6)
C115 0.040(14) 0.11(2) 0.11(2) 0.01(2) 0.038(15) -0.014(16)
C116 0.063(14) 0.088(18) 0.048(12) -0.013(13) 0.026(11) -0.027(14)
C12A 0.047(6) 0.061(7) 0.052(6) -0.002(5) 0.011(5) 0.011(5)
C13A 0.071(9) 0.064(8) 0.084(9) -0.025(7) -0.007(7) 0.004(7)
C15A 0.040(6) 0.057(8) 0.098(10) 0.004(8) 0.011(7) -0.001(6)
C16A 0.039(6) 0.051(6) 0.074(8) -0.001(6) 0.015(5) 0.001(5)
C121 0.039(3) 0.043(3) 0.045(3) 0.000(3) 0.025(3) 0.004(3)
C122 0.067(5) 0.252(15) 0.054(5) 0.007(7) 0.035(4) 0.054(8)
C123 0.075(6) 0.222(13) 0.064(5) -0.006(7) 0.045(5) 0.029(7)
C124 0.085(6) 0.075(5) 0.056(4) -0.018(4) 0.041(4) -0.009(4)
C125 0.074(6) 0.154(9) 0.054(5) -0.020(6) 0.012(4) 0.019(6)
C126 0.040(4) 0.167(9) 0.056(4) -0.040(5) 0.015(3) 0.009(5)
C131 0.053(4) 0.049(4) 0.062(4) 0.013(3) 0.037(3) 0.016(3)
C132 0.231(13) 0.042(4) 0.078(6) 0.007(4) 0.092(8) 0.013(6)
C133 0.33(2) 0.045(5) 0.149(11) 0.014(6) 0.170(13) 0.025(8)
C134 0.215(14) 0.066(6) 0.155(11) 0.061(7) 0.142(11) 0.066(8)
C135 0.064(5) 0.120(8) 0.115(8) 0.079(7) 0.051(5) 0.037(6)
C136 0.047(4) 0.084(5) 0.064(4) 0.029(4) 0.016(3) 0.007(4)
Cl1S 0.214(5) 0.159(4) 0.227(5) 0.001(4) 0.107(4) -0.032(4)

loop_
_atom_type_symbol
_atom_type_description
_atom_type_scat_dispersion_real
_atom_type_scat_dispersion_imag
_atom_type_scat_source
C C 0.0033 0.0016 'International Tables Vol C Tables 4.2.6.8 and 6.1.1.4'
H H 0.0000 0.0000 'International Tables Vol C Tables 4.2.6.8 and 6.1.1.4'
O O 0.0106 0.0060 'International Tables Vol C Tables 4.2.6.8 and 6.1.1.4'
P P 0.1023 0.0942 'International Tables Vol C Tables 4.2.6.8 and 6.1.1.4'
Pd Pd -0.9988 1.0072 'International Tables Vol C Tables 4.2.6.8 and 6.1.1.4'
Cl Cl 0.1484 0.1585 'International Tables Vol C Tables 4.2.6.8 and 6.1.1.4'

loop_
_geom_angle_atom_site_label_1
_geom_angle_atom_site_label_2
_geom_angle_atom_site_label_3
_geom_angle
_geom_angle_site_symmetry_1
_geom_angle_site_symmetry_3
C1 Pd1 O8 87.1(2) . .
C1 Pd1 O8 164.4(2) . 3
O8 Pd1 O8 77.30(16) . 3
C1 Pd1 P1 93.99(18) . .
O8 Pd1 P1 178.45(13) . .
O8 Pd1 P1 101.58(11) 3 .
C121 P1 C131 102.0(3) . .
C121 P1 C111 106.3(3) . .
C131 P1 C111 103.8(3) . .
C121 P1 Pd1 111.46(19) . .
C131 P1 Pd1 118.6(2) . .
C111 P1 Pd1 113.4(2) . .
C2 C1 Pd1 104.8(4) . .
C2 C1 H1A 110.8 . .
Pd1 C1 H1A 110.8 . .
C2 C1 H1B 110.8 . .
Pd1 C1 H1B 110.8 . .
H1A C1 H1B 108.9 . .
C7 C2 C3 117.1(6) . .
C7 C2 C1 119.4(6) . .
C3 C2 C1 123.5(7) . .
C4 C3 C2 121.3(8) . .
C4 C3 H3 119.4 . .
C2 C3 H3 119.4 . .
C5 C4 C3 120.4(8) . .
C5 C4 H4 119.8 . .
C3 C4 H4 119.8 . .
C6 C5 C4 119.8(8) . .
C6 C5 H5 120.1 . .
C4 C5 H5 120.1 . .
C5 C6 C7 121.1(8) . .
C5 C6 H6 119.4 . .
C7 C6 H6 119.4 . .
C2 C7 C6 120.3(6) . .
C2 C7 C8 119.1(5) . .
C6 C7 C8 120.5(6) . .
O8 C8 C7 111.2(5) . .
O8 C8 H8A 109.4 . .
C7 C8 H8A 109.4 . .
O8 C8 H8B 109.4 . .
C7 C8 H8B 109.4 . .
H8A C8 H8B 108.0 . .
C8 O8 Pd1 121.4(3) . .
C8 O8 Pd1 134.2(4) . 3
Pd1 O8 Pd1 102.70(16) . 3
C116 C111 C112 130.8(14) . .
C116 C111 C16A 46.8(13) . .
C112 C111 C16A 103.8(12) . .
C116 C111 C12A 94.0(14) . .
C112 C111 C12A 58.9(11) . .
C16A C111 C12A 113.9(7) . .
C116 C111 P1 122.1(11) . .
C112 C111 P1 107.1(9) . .
C16A C111 P1 125.0(6) . .
C12A C111 P1 120.9(6) . .
C111 C112 C113 112.6(19) . .
C111 C112 H112 123.7 . .
C113 C112 H112 123.7 . .
C112 C113 C114 118.2(19) . .
C112 C113 H113 120.9 . .
C114 C113 H113 120.9 . .
C115 C114 C15A 45.2(16) . .
C115 C114 C13A 93.1(19) . .
C15A C114 C13A 125.2(11) . .
C115 C114 C113 110.0(16) . .
C15A C114 C113 96.0(13) . .
C13A C114 C113 61.9(13) . .
C115 C114 H114 125.0 . .
C15A C114 H114 121.6 . .
C13A C114 H114 111.2 . .
C113 C114 H114 125.0 . .
C114 C115 C116 131(2) . .
C114 C115 H115 114.3 . .
C116 C115 H115 114.3 . .
C111 C116 C115 115.5(19) . .
C111 C116 H116 122.3 . .
C115 C116 H116 122.3 . .
C13A C12A C111 123.4(10) . .
C13A C12A H12A 118.3 . .
C111 C12A H12A 118.3 . .
C12A C13A C114 116.4(11) . .
C12A C13A H13A 121.8 . .
C114 C13A H13A 121.8 . .
C114 C15A C16A 116.9(11) . .
C114 C15A H15A 121.5 . .
C16A C15A H15A 121.5 . .
C15A C16A C111 122.8(10) . .
C15A C16A H16A 118.6 . .
C111 C16A H16A 118.6 . .
C126 C121 C122 116.1(6) . .
C126 C121 P1 120.1(5) . .
C122 C121 P1 123.7(5) . .
C121 C122 C123 121.3(8) . .
C121 C122 H122 119.4 . .
C123 C122 H122 119.4 . .
C124 C123 C122 121.8(8) . .
C124 C123 H123 119.1 . .
C122 C123 H123 119.1 . .
C123 C124 C125 118.7(7) . .
C123 C124 H124 120.6 . .
C125 C124 H124 120.6 . .
C124 C125 C126 119.6(8) . .
C124 C125 H125 120.2 . .
C126 C125 H125 120.2 . .
C121 C126 C125 121.8(7) . .
C121 C126 H126 119.1 . .
C125 C126 H126 119.1 . .
C132 C131 C136 118.0(7) . .
C132 C131 P1 120.5(5) . .
C136 C131 P1 121.2(6) . .
C131 C132 C133 120.8(9) . .
C131 C132 H132 119.6 . .
C133 C132 H132 119.6 . .
C134 C133 C132 120.7(11) . .
C134 C133 H133 119.7 . .
C132 C133 H133 119.7 . .
C135 C134 C133 119.4(9) . .
C135 C134 H134 120.3 . .
C133 C134 H134 120.3 . .
C134 C135 C136 120.9(9) . .
C134 C135 H135 119.6 . .
C136 C135 H135 119.6 . .
C135 C136 C131 120.2(9) . .
C135 C136 H136 119.9 . .
C131 C136 H136 119.9 . .
C1S Cl1S C1S 61.2(18) . 3_667
Cl1S C1S Cl1S 118.8(18) . 3_667
Cl1S C1S H1S1 107.6 . .
Cl1S C1S H1S1 107.6 3_667 .
Cl1S C1S H1S2 107.6 . .
Cl1S C1S H1S2 107.6 3_667 .
H1S1 C1S H1S2 107.0 . .

loop_
_geom_bond_atom_site_label_1
_geom_bond_atom_site_label_2
_geom_bond_distance
_geom_bond_site_symmetry_2
Pd1 C1 2.034(6) .
Pd1 O8 2.082(4) .
Pd1 O8 2.128(4) 3
Pd1 P1 2.2283(15) .
P1 C121 1.826(6) .
P1 C131 1.828(6) .
P1 C111 1.828(6) .
C1 C2 1.472(9) .
C1 H1A 0.9900 .
C1 H1B 0.9900 .
C2 C7 1.398(9) .
C2 C3 1.406(9) .
C3 C4 1.382(12) .
C3 H3 0.9500 .
C4 C5 1.373(13) .
C4 H4 0.9500 .
C5 C6 1.353(11) .
C5 H5 0.9500 .
C6 C7 1.403(9) .
C6 H6 0.9500 .
C7 C8 1.505(9) .
C8 O8 1.402(7) .
C8 H8A 0.9900 .
C8 H8B 0.9900 .
O8 Pd1 2.128(4) 3
C111 C116 1.23(2) .
C111 C112 1.37(2) .
C111 C16A 1.433(12) .
C111 C12A 1.438(12) .
C112 C113 1.43(3) .
C112 H112 0.9500 .
C113 C114 1.66(3) .
C113 H113 0.9500 .
C114 C115 1.17(3) .
C114 C15A 1.347(17) .
C114 C13A 1.367(16) .
C114 H114 0.9500 .
C115 C116 1.45(4) .
C115 H115 0.9500 .
C116 H116 0.9500 .
C12A C13A 1.363(16) .
C12A H12A 0.9500 .
C13A H13A 0.9500 .
C15A C16A 1.376(16) .
C15A H15A 0.9500 .
C16A H16A 0.9500 .
C121 C126 1.345(9) .
C121 C122 1.358(10) .
C122 C123 1.396(11) .
C122 H122 0.9500 .
C123 C124 1.284(11) .
C123 H123 0.9500 .
C124 C125 1.360(12) .
C124 H124 0.9500 .
C125 C126 1.395(11) .
C125 H125 0.9500 .
C126 H126 0.9500 .
C131 C132 1.380(11) .
C131 C136 1.395(9) .
C132 C133 1.387(12) .
C132 H132 0.9500 .
C133 C134 1.369(17) .
C133 H133 0.9500 .
C134 C135 1.360(16) .
C134 H134 0.9500 .
C135 C136 1.392(12) .
C135 H135 0.9500 .
C136 H136 0.9500 .
Cl1S C1S 1.67(2) .
Cl1S C1S 1.68(2) 3_667
C1S Cl1S 1.677(19) 3_667
C1S H1S1 0.9900 .
C1S H1S2 0.9900 .

loop_
_geom_torsion_atom_site_label_1
_geom_torsion_atom_site_label_2
_geom_torsion_atom_site_label_3
_geom_torsion_atom_site_label_4
_geom_torsion
_geom_torsion_site_symmetry_1
_geom_torsion_site_symmetry_4
C1 Pd1 P1 C121 129.6(3) . .
O8 Pd1 P1 C121 -6(5) . .
O8 Pd1 P1 C121 -49.2(2) 3 .
C1 Pd1 P1 C131 11.6(3) . .
O8 Pd1 P1 C131 -124(5) . .
O8 Pd1 P1 C131 -167.2(3) 3 .
C1 Pd1 P1 C111 -110.5(3) . .
O8 Pd1 P1 C111 114(5) . .
O8 Pd1 P1 C111 70.7(3) 3 .
O8 Pd1 C1 C2 59.3(4) . .
O8 Pd1 C1 C2 56.1(11) 3 .
P1 Pd1 C1 C2 -119.6(4) . .
Pd1 C1 C2 C7 -65.4(6) . .
Pd1 C1 C2 C3 113.8(6) . .
C7 C2 C3 C4 0.1(10) . .
C1 C2 C3 C4 -179.1(6) . .
C2 C3 C4 C5 -0.5(12) . .
C3 C4 C5 C6 0.8(12) . .
C4 C5 C6 C7 -0.5(11) . .
C3 C2 C7 C6 0.1(9) . .
C1 C2 C7 C6 179.3(6) . .
C3 C2 C7 C8 -175.9(5) . .
C1 C2 C7 C8 3.3(8) . .
C5 C6 C7 C2 0.1(10) . .
C5 C6 C7 C8 176.1(6) . .
C2 C7 C8 O8 55.6(7) . .
C6 C7 C8 O8 -120.5(6) . .
C7 C8 O8 Pd1 -40.5(7) . .
C7 C8 O8 Pd1 122.3(5) . 3
C1 Pd1 O8 C8 -11.7(5) . .
O8 Pd1 O8 C8 167.4(6) 3 .
P1 Pd1 O8 C8 124(4) . .
C1 Pd1 O8 Pd1 -179.1(3) . 3
O8 Pd1 O8 Pd1 0.0 3 3
P1 Pd1 O8 Pd1 -43(5) . 3
C121 P1 C111 C116 -9.7(18) . .
C131 P1 C111 C116 97.4(18) . .
Pd1 P1 C111 C116 -132.5(17) . .
C121 P1 C111 C112 172.0(12) . .
C131 P1 C111 C112 -80.8(12) . .
Pd1 P1 C111 C112 49.2(12) . .
C121 P1 C111 C16A -66.6(9) . .
C131 P1 C111 C16A 40.6(9) . .
Pd1 P1 C111 C16A 170.6(8) . .
C121 P1 C111 C12A 108.5(7) . .
C131 P1 C111 C12A -144.3(7) . .
Pd1 P1 C111 C12A -14.3(7) . .
C116 C111 C112 C113 -3(3) . .
C16A C111 C112 C113 42(2) . .
C12A C111 C112 C113 -68(2) . .
P1 C111 C112 C113 175.4(19) . .
C111 C112 C113 C114 11(3) . .
C112 C113 C114 C115 -14(4) . .
C112 C113 C114 C15A -58(3) . .
C112 C113 C114 C13A 69(2) . .
C15A C114 C115 C116 88(4) . .
C13A C114 C115 C116 -52(4) . .
C113 C114 C115 C116 10(5) . .
C112 C111 C116 C115 -3(4) . .
C16A C111 C116 C115 -71(2) . .
C12A C111 C116 C115 48(3) . .
P1 C111 C116 C115 179(2) . .
C114 C115 C116 C111 -2(6) . .
C116 C111 C12A C13A -47.2(17) . .
C112 C111 C12A C13A 89.0(15) . .
C16A C111 C12A C13A -3.2(15) . .
P1 C111 C12A C13A -178.8(10) . .
C111 C12A C13A C114 -5(2) . .
C115 C114 C13A C12A 48(2) . .
C15A C114 C13A C12A 14(2) . .
C113 C114 C13A C12A -63.2(15) . .
C115 C114 C15A C16A -66(2) . .
C13A C114 C15A C16A -13(3) . .
C113 C114 C15A C16A 46.4(19) . .
C114 C15A C16A C111 4(2) . .
C116 C111 C16A C15A 75.4(18) . .
C112 C111 C16A C15A -58.4(18) . .
C12A C111 C16A C15A 3.5(17) . .
P1 C111 C16A C15A 178.9(11) . .
C131 P1 C121 C126 117.0(7) . .
C111 P1 C121 C126 -134.5(7) . .
Pd1 P1 C121 C126 -10.5(7) . .
C131 P1 C121 C122 -60.6(9) . .
C111 P1 C121 C122 47.9(9) . .
Pd1 P1 C121 C122 171.9(8) . .
C126 C121 C122 C123 -2.4(17) . .
P1 C121 C122 C123 175.3(10) . .
C121 C122 C123 C124 -1(2) . .
C122 C123 C124 C125 7.9(19) . .
C123 C124 C125 C126 -10.3(16) . .
C122 C121 C126 C125 -0.1(15) . .
P1 C121 C126 C125 -177.9(8) . .
C124 C125 C126 C121 6.5(17) . .
C121 P1 C131 C132 -33.5(7) . .
C111 P1 C131 C132 -143.9(7) . .
Pd1 P1 C131 C132 89.3(7) . .
C121 P1 C131 C136 152.6(5) . .
C111 P1 C131 C136 42.3(6) . .
Pd1 P1 C131 C136 -84.6(6) . .
C136 C131 C132 C133 -1.0(15) . .
P1 C131 C132 C133 -175.0(10) . .
C131 C132 C133 C134 -1(2) . .
C132 C133 C134 C135 2(2) . .
C133 C134 C135 C136 -1.5(17) . .
C134 C135 C136 C131 -0.5(13) . .
C132 C131 C136 C135 1.7(11) . .
P1 C131 C136 C135 175.8(6) . .
C1S Cl1S C1S Cl1S 0.000(4) 3_667 3_667
